data_4107054
loop_
_publ_author_name
'Ajay Venugopal'
'Waldemar Fegler'
'Thomas P. Spaniol'
'Laurent Maron'
'Jun Okuda'

_publ_contact_author
;       Jun Okuda
        Institute of Inorganic Chemistry
        RWTH Aachen University
        Landoltweg 1
        D-52056 Aachen
        Germany
;
_publ_contact_author_email jun.okuda@ac.rwth-aachen.de
_publ_contact_author_fax '+49 241 80 92644'
_publ_contact_author_phone '+49 241 80 94645'
_publ_section_title
;
 Dihydrogen Addition in a Dinuclear Rare-Earth Metal Hydride Complex
 Supported by a Metalated TREN Ligand
;
_journal_name_full 'Journal of the American Chemical Society'
_journal_page_first 17574
_journal_page_last 17577
_journal_paper_doi 10.1021/ja207180x
_journal_volume 133
_journal_year 2011
_chemical_formula_moiety 'C16 H40 Lu N4 Si, C24 B F20'
_chemical_formula_sum 'C40 H40 B F20 Lu N4 Si'
_chemical_formula_weight 1170.63
_chemical_name_systematic
;
 ?
;
_space_group_IT_number 2
_symmetry_cell_setting triclinic
_symmetry_space_group_name_Hall '-P 1'
_symmetry_space_group_name_H-M 'P -1'
_atom_sites_solution_hydrogens geom
_atom_sites_solution_primary direct
_atom_sites_solution_secondary difmap
_audit_creation_method SHELXL-97
_cell_angle_alpha 67.933(4)
_cell_angle_beta 70.455(5)
_cell_angle_gamma 81.338(5)
_cell_formula_units_Z 2
_cell_length_a 11.855(4)
_cell_length_b 13.200(4)
_cell_length_c 16.018(5)
_cell_measurement_reflns_used 4743
_cell_measurement_temperature 100(2)
_cell_measurement_theta_max 28.0
_cell_measurement_theta_min 1.6
_cell_volume 2188.2(12)
_computing_cell_refinement 'Bruker SMART (2001)'
_computing_data_collection 'Bruker SMART (2001)'
_computing_data_reduction 'Bruker SAINT+ (1999)'
_computing_molecular_graphics 'ORTEP-III (Farrugia, 1999)'
_computing_structure_refinement 'SHELXL-97 (Sheldrick, 1997)'
_computing_structure_solution 'SIR-92 (Altomare 1992)'
_diffrn_ambient_temperature 100(2)
_diffrn_measured_fraction_theta_full 1.000
_diffrn_measured_fraction_theta_max 0.965
_diffrn_measurement_device_type 'APEX Area Detector'
_diffrn_measurement_method 'omega scans'
_diffrn_radiation_monochromator 'multilayer optics'
_diffrn_radiation_source 'INCOATEC microsource'
_diffrn_radiation_type MoK\a
_diffrn_radiation_wavelength 0.71073
_diffrn_reflns_av_R_equivalents 0.1040
_diffrn_reflns_av_sigmaI/netI 0.1202
_diffrn_reflns_limit_h_max 16
_diffrn_reflns_limit_h_min -16
_diffrn_reflns_limit_k_max 18
_diffrn_reflns_limit_k_min -18
_diffrn_reflns_limit_l_max 21
_diffrn_reflns_limit_l_min -21
_diffrn_reflns_number 30941
_diffrn_reflns_theta_full 25.00
_diffrn_reflns_theta_max 29.10
_diffrn_reflns_theta_min 1.44
_exptl_absorpt_coefficient_mu 2.405
_exptl_absorpt_correction_T_max 0.7950
_exptl_absorpt_correction_T_min 0.6449
_exptl_absorpt_correction_type multi-scan
_exptl_absorpt_process_details 'Mulabs Platon'
_exptl_crystal_colour colourless
_exptl_crystal_density_diffrn 1.777
_exptl_crystal_description plate
_exptl_crystal_F_000 1156
_exptl_crystal_size_max 0.20
_exptl_crystal_size_mid 0.15
_exptl_crystal_size_min 0.10
_refine_diff_density_max 2.721
_refine_diff_density_min -2.119
_refine_diff_density_rms 0.152
_refine_ls_extinction_method none
_refine_ls_goodness_of_fit_ref 0.908
_refine_ls_hydrogen_treatment mixed
_refine_ls_matrix_type full
_refine_ls_number_parameters 618
_refine_ls_number_reflns 11335
_refine_ls_number_restraints 0
_refine_ls_restrained_S_all 0.908
_refine_ls_R_factor_all 0.0600
_refine_ls_R_factor_gt 0.0480
_refine_ls_shift/su_max 0.002
_refine_ls_shift/su_mean 0.000
_refine_ls_structure_factor_coef Fsqd
_refine_ls_weighting_details 'calc w=1/[\s^2^(Fo^2^)+(0.0099P)^2^+0.0000P] where P=(Fo^2^+2Fc^2^)/3'
_refine_ls_weighting_scheme calc
_refine_ls_wR_factor_gt 0.0909
_refine_ls_wR_factor_ref 0.0940
_reflns_number_gt 8833
_reflns_number_total 11335
_reflns_threshold_expression >2sigma(I)
_cod_data_source_file ja207180x_si_002_2.cif
_cod_data_source_block 2a-Lu
_cod_original_sg_symbol_Hall -P1
_cod_database_code 4107054

loop_
_symmetry_equiv_pos_as_xyz
'x, y, z'
'-x, -y, -z'

loop_
_atom_site_label
_atom_site_type_symbol
_atom_site_fract_x
_atom_site_fract_y
_atom_site_fract_z
_atom_site_U_iso_or_equiv
_atom_site_adp_type
_atom_site_occupancy
_atom_site_symmetry_multiplicity
_atom_site_calc_flag
_atom_site_refinement_flags
Si1 Si 0.18697(13) 1.13447(11) 0.56557(9) 0.0234(3) Uani 1 1 d .
N1 N 0.1285(3) 0.8543(3) 0.8732(3) 0.0227(9) Uani 1 1 d .
N2 N 0.4211(3) 0.8864(3) 0.7651(3) 0.0254(10) Uani 1 1 d .
N3 N 0.2682(4) 0.7458(3) 0.6354(3) 0.0233(9) Uani 1 1 d .
N4 N 0.3005(3) 0.6857(3) 0.8215(3) 0.0210(9) Uani 1 1 d .
Lu1 Lu 0.253013(18) 0.868307(17) 0.718456(14) 0.01799(6) Uani 1 1 d .
F1 F 0.9120(2) 0.2695(2) 0.81408(17) 0.0235(6) Uani 1 1 d .
F2 F 1.0310(2) 0.4026(2) 0.84330(18) 0.0303(7) Uani 1 1 d .
F3 F 0.9493(3) 0.6102(2) 0.82814(19) 0.0369(8) Uani 1 1 d .
F4 F 0.7475(3) 0.6860(2) 0.77608(18) 0.0295(7) Uani 1 1 d .
F5 F 0.6280(2) 0.5555(2) 0.74417(17) 0.0204(6) Uani 1 1 d .
F6 F 0.6875(2) 0.1863(2) 0.93413(16) 0.0250(6) Uani 1 1 d .
F7 F 0.7110(3) -0.0307(2) 0.99242(18) 0.0342(7) Uani 1 1 d .
F8 F 0.7492(3) -0.1381(2) 0.86806(19) 0.0320(7) Uani 1 1 d .
F9 F 0.7709(2) -0.0198(2) 0.68341(18) 0.0277(7) Uani 1 1 d .
F10 F 0.7437(2) 0.1932(2) 0.62455(16) 0.0222(6) Uani 1 1 d .
F11 F 0.9107(2) 0.3368(2) 0.61142(16) 0.0208(6) Uani 1 1 d .
F12 F 0.9741(2) 0.4469(2) 0.42583(17) 0.0269(7) Uani 1 1 d .
F13 F 0.8111(3) 0.5776(2) 0.34443(17) 0.0285(7) Uani 1 1 d .
F14 F 0.5845(2) 0.6007(2) 0.45539(17) 0.0251(6) Uani 1 1 d .
F15 F 0.5178(2) 0.4909(2) 0.63898(16) 0.0197(6) Uani 1 1 d .
F16 F 0.5529(2) 0.3978(2) 0.92848(16) 0.0231(6) Uani 1 1 d .
F17 F 0.3244(2) 0.3738(2) 1.02274(17) 0.0287(7) Uani 1 1 d .
F18 F 0.1767(2) 0.2878(2) 0.97013(18) 0.0331(7) Uani 1 1 d .
F19 F 0.2676(2) 0.2266(2) 0.81479(19) 0.0305(7) Uani 1 1 d .
F20 F 0.4982(2) 0.2564(2) 0.71276(17) 0.0220(6) Uani 1 1 d .
B1 B 0.6828(5) 0.3356(4) 0.7507(3) 0.0142(10) Uani 1 1 d .
C1 C 0.0559(5) 0.8605(5) 0.8098(3) 0.0270(12) Uani 1 1 d .
H1A H 0.018(4) 0.937(4) 0.800(3) 0.032 Uiso 1 1 d .
H1B H -0.003(4) 0.807(4) 0.835(3) 0.032 Uiso 1 1 d .
C2 C 0.0886(5) 0.9321(5) 0.9229(3) 0.0371(14) Uani 1 1 d .
H2A H 0.0827 1.0057 0.8775 0.044 Uiso 1 1 calc R
H2B H 0.1464 0.9313 0.9549 0.044 Uiso 1 1 calc R
H2C H 0.0100 0.9116 0.9698 0.044 Uiso 1 1 calc R
C3 C 0.4214(5) 0.9928(4) 0.7735(4) 0.0397(14) Uani 1 1 d .
H3A H 0.4238 1.0508 0.7129 0.048 Uiso 1 1 calc R
H3B H 0.4920 0.9966 0.7910 0.048 Uiso 1 1 calc R
H3C H 0.3488 1.0023 0.8224 0.048 Uiso 1 1 calc R
C4 C 0.5281(4) 0.8711(5) 0.6909(4) 0.0343(13) Uani 1 1 d .
H4A H 0.5241 0.8014 0.6836 0.041 Uiso 1 1 calc R
H4B H 0.5998 0.8705 0.7086 0.041 Uiso 1 1 calc R
H4C H 0.5318 0.9311 0.6310 0.041 Uiso 1 1 calc R
C5 C 0.1645(5) 0.7758(4) 0.5976(3) 0.0294(12) Uani 1 1 d .
H5A H 0.0900 0.7691 0.6498 0.035 Uiso 1 1 calc R
H5B H 0.1634 0.7268 0.5647 0.035 Uiso 1 1 calc R
H5C H 0.1715 0.8515 0.5532 0.035 Uiso 1 1 calc R
C6 C 0.3796(4) 0.7537(4) 0.5564(3) 0.0298(12) Uani 1 1 d .
H6A H 0.3883 0.8292 0.5118 0.036 Uiso 1 1 calc R
H6B H 0.3762 0.7049 0.5239 0.036 Uiso 1 1 calc R
H6C H 0.4482 0.7322 0.5811 0.036 Uiso 1 1 calc R
C7 C 0.1330(4) 0.7441(4) 0.9417(3) 0.0286(12) Uani 1 1 d .
H7A H 0.0508 0.7239 0.9841 0.034 Uiso 1 1 calc R
H7B H 0.1817 0.7447 0.9811 0.034 Uiso 1 1 calc R
C8 C 0.1847(5) 0.6578(4) 0.8973(3) 0.0300(13) Uani 1 1 d .
H8A H 0.1959 0.5886 0.9474 0.036 Uiso 1 1 calc R
H8B H 0.1261 0.6448 0.8709 0.036 Uiso 1 1 calc R
C9 C 0.4166(4) 0.7989(4) 0.8575(3) 0.0301(12) Uani 1 1 d .
H9A H 0.3505 0.8165 0.9078 0.036 Uiso 1 1 calc R
H9B H 0.4924 0.7975 0.8712 0.036 Uiso 1 1 calc R
C10 C 0.3980(4) 0.6867(4) 0.8599(3) 0.0282(12) Uani 1 1 d .
H10A H 0.4735 0.6604 0.8228 0.034 Uiso 1 1 calc R
H10B H 0.3791 0.6353 0.9260 0.034 Uiso 1 1 calc R
C11 C 0.2549(5) 0.6320(4) 0.7040(3) 0.0300(12) Uani 1 1 d .
H11A H 0.2793 0.5802 0.6692 0.036 Uiso 1 1 calc R
H11B H 0.1698 0.6199 0.7422 0.036 Uiso 1 1 calc R
C12 C 0.3300(5) 0.6100(4) 0.7683(3) 0.0305(12) Uani 1 1 d .
H12A H 0.3181 0.5340 0.8136 0.037 Uiso 1 1 calc R
H12B H 0.4155 0.6167 0.7302 0.037 Uiso 1 1 calc R
C13 C 0.3031(5) 1.0218(4) 0.5793(3) 0.0294(12) Uani 1 1 d .
H13A H 0.3765 1.0524 0.5758 0.035 Uiso 1 1 calc R
H13B H 0.3230 0.9969 0.5249 0.035 Uiso 1 1 calc R
C14 C 0.1449(5) 1.1769(4) 0.6707(4) 0.0398(14) Uani 1 1 d .
H14A H 0.1055 1.1166 0.7273 0.048 Uiso 1 1 calc R
H14B H 0.0900 1.2407 0.6621 0.048 Uiso 1 1 calc R
H14C H 0.2171 1.1956 0.6780 0.048 Uiso 1 1 calc R
C15 C 0.2359(5) 1.2586(4) 0.4586(3) 0.0330(13) Uani 1 1 d .
H15A H 0.1735 1.3162 0.4604 0.040 Uiso 1 1 calc R
H15B H 0.2500 1.2407 0.4018 0.040 Uiso 1 1 calc R
H15C H 0.3101 1.2842 0.4573 0.040 Uiso 1 1 calc R
C16 C 0.0526(5) 1.0881(4) 0.5568(4) 0.0363(13) Uani 1 1 d .
H16A H 0.0227 1.0224 0.6116 0.044 Uiso 1 1 calc R
H16B H 0.0738 1.0712 0.4987 0.044 Uiso 1 1 calc R
H16C H -0.0097 1.1461 0.5555 0.044 Uiso 1 1 calc R
C17 C 0.7623(4) 0.4047(4) 0.7783(3) 0.0163(10) Uani 1 1 d .
C18 C 0.8667(4) 0.3709(4) 0.8035(3) 0.0193(10) Uani 1 1 d .
C19 C 0.9292(4) 0.4400(4) 0.8199(3) 0.0218(11) Uani 1 1 d .
C20 C 0.8893(4) 0.5444(4) 0.8109(3) 0.0243(11) Uani 1 1 d .
C21 C 0.7869(4) 0.5829(4) 0.7855(3) 0.0211(10) Uani 1 1 d .
C22 C 0.7282(4) 0.5132(4) 0.7692(3) 0.0171(10) Uani 1 1 d .
C23 C 0.7178(4) 0.2040(4) 0.7757(3) 0.0163(10) Uani 1 1 d .
C24 C 0.7111(4) 0.1382(4) 0.8683(3) 0.0192(10) Uani 1 1 d .
C25 C 0.7214(4) 0.0259(4) 0.9004(3) 0.0241(11) Uani 1 1 d .
C26 C 0.7416(4) -0.0289(4) 0.8387(3) 0.0225(11) Uani 1 1 d .
C27 C 0.7522(4) 0.0316(4) 0.7452(3) 0.0204(10) Uani 1 1 d .
C28 C 0.7386(4) 0.1436(4) 0.7170(3) 0.0180(10) Uani 1 1 d .
C29 C 0.7103(4) 0.4035(3) 0.6352(3) 0.0156(9) Uani 1 1 d .
C30 C 0.8259(4) 0.4010(4) 0.5752(3) 0.0169(10) Uani 1 1 d .
C31 C 0.8608(4) 0.4568(4) 0.4790(3) 0.0197(10) Uani 1 1 d .
C32 C 0.7796(4) 0.5233(4) 0.4378(3) 0.0206(11) Uani 1 1 d .
C33 C 0.6649(4) 0.5328(4) 0.4932(3) 0.0186(10) Uani 1 1 d .
C34 C 0.6323(4) 0.4738(4) 0.5901(3) 0.0163(10) Uani 1 1 d .
C35 C 0.5393(4) 0.3319(3) 0.8123(3) 0.0141(9) Uani 1 1 d .
C36 C 0.4868(4) 0.3566(4) 0.8943(3) 0.0181(10) Uani 1 1 d .
C37 C 0.3681(4) 0.3439(4) 0.9463(3) 0.0201(10) Uani 1 1 d .
C38 C 0.2926(4) 0.3013(4) 0.9191(3) 0.0209(11) Uani 1 1 d .
C39 C 0.3385(4) 0.2722(4) 0.8406(3) 0.0211(11) Uani 1 1 d .
C40 C 0.4588(4) 0.2878(4) 0.7890(3) 0.0175(10) Uani 1 1 d .

loop_
_atom_site_aniso_label
_atom_site_aniso_U_11
_atom_site_aniso_U_22
_atom_site_aniso_U_33
_atom_site_aniso_U_23
_atom_site_aniso_U_13
_atom_site_aniso_U_12
Si1 0.0247(8) 0.0224(7) 0.0249(7) -0.0095(6) -0.0082(6) -0.0005(6)
N1 0.017(2) 0.031(2) 0.021(2) -0.0109(19) -0.0068(18) -0.0009(18)
N2 0.019(2) 0.038(3) 0.024(2) -0.017(2) -0.0020(18) -0.0077(19)
N3 0.026(2) 0.024(2) 0.022(2) -0.0076(18) -0.0096(19) -0.0013(18)
N4 0.022(2) 0.025(2) 0.020(2) -0.0085(18) -0.0096(18) -0.0007(18)
Lu1 0.01777(11) 0.01974(11) 0.01658(11) -0.00699(8) -0.00424(8) -0.00145(8)
F1 0.0196(15) 0.0301(16) 0.0207(14) -0.0070(12) -0.0093(12) 0.0018(12)
F2 0.0162(15) 0.051(2) 0.0242(15) -0.0067(14) -0.0108(12) -0.0078(14)
F3 0.0385(19) 0.046(2) 0.0343(17) -0.0127(15) -0.0142(15) -0.0223(16)
F4 0.0417(19) 0.0234(16) 0.0272(15) -0.0095(13) -0.0121(14) -0.0064(14)
F5 0.0191(14) 0.0219(15) 0.0241(14) -0.0095(12) -0.0105(12) 0.0012(11)
F6 0.0328(17) 0.0292(16) 0.0138(13) -0.0064(12) -0.0097(12) 0.0000(13)
F7 0.051(2) 0.0271(17) 0.0197(15) 0.0036(13) -0.0165(15) -0.0033(15)
F8 0.0373(18) 0.0182(15) 0.0386(17) -0.0044(13) -0.0142(15) -0.0031(13)
F9 0.0302(17) 0.0245(16) 0.0323(16) -0.0148(13) -0.0074(13) -0.0034(13)
F10 0.0305(16) 0.0242(15) 0.0131(13) -0.0076(12) -0.0063(12) -0.0017(12)
F11 0.0164(14) 0.0262(15) 0.0184(13) -0.0068(12) -0.0058(11) 0.0021(11)
F12 0.0235(16) 0.0321(17) 0.0214(14) -0.0105(13) 0.0014(12) -0.0059(13)
F13 0.0453(19) 0.0251(16) 0.0119(13) -0.0001(12) -0.0082(13) -0.0102(14)
F14 0.0327(17) 0.0245(15) 0.0208(14) -0.0030(12) -0.0172(13) -0.0005(13)
F15 0.0174(14) 0.0239(15) 0.0184(13) -0.0064(12) -0.0080(11) 0.0009(11)
F16 0.0218(15) 0.0346(17) 0.0166(13) -0.0116(12) -0.0055(12) -0.0053(12)
F17 0.0258(16) 0.0392(18) 0.0173(14) -0.0115(13) 0.0005(12) -0.0016(13)
F18 0.0139(15) 0.046(2) 0.0266(16) -0.0002(14) -0.0036(13) -0.0044(13)
F19 0.0228(16) 0.0384(18) 0.0341(16) -0.0082(14) -0.0149(13) -0.0095(13)
F20 0.0253(15) 0.0247(15) 0.0216(14) -0.0093(12) -0.0116(12) -0.0029(12)
B1 0.016(3) 0.017(3) 0.012(2) -0.006(2) -0.005(2) -0.003(2)
C1 0.025(3) 0.036(3) 0.021(3) -0.007(2) -0.010(2) -0.006(2)
C2 0.037(3) 0.050(4) 0.027(3) -0.022(3) -0.005(3) 0.002(3)
C3 0.032(3) 0.042(4) 0.055(4) -0.027(3) -0.014(3) -0.002(3)
C4 0.019(3) 0.047(4) 0.041(3) -0.023(3) -0.003(2) -0.007(3)
C5 0.037(3) 0.028(3) 0.032(3) -0.012(2) -0.022(3) 0.002(2)
C6 0.031(3) 0.036(3) 0.027(3) -0.018(2) -0.010(2) 0.008(2)
C7 0.018(3) 0.046(3) 0.016(2) -0.007(2) 0.001(2) -0.009(2)
C8 0.033(3) 0.027(3) 0.024(3) 0.003(2) -0.010(2) -0.012(2)
C9 0.021(3) 0.047(4) 0.025(3) -0.014(3) -0.009(2) -0.002(2)
C10 0.028(3) 0.042(3) 0.021(3) -0.013(2) -0.017(2) 0.009(2)
C11 0.046(4) 0.021(3) 0.030(3) -0.009(2) -0.021(3) -0.002(2)
C12 0.045(3) 0.019(3) 0.033(3) -0.007(2) -0.022(3) 0.003(2)
C13 0.031(3) 0.026(3) 0.028(3) -0.007(2) -0.001(2) -0.014(2)
C14 0.055(4) 0.034(3) 0.033(3) -0.011(3) -0.019(3) 0.002(3)
C15 0.038(3) 0.027(3) 0.034(3) -0.009(2) -0.016(3) 0.005(2)
C16 0.033(3) 0.039(3) 0.040(3) -0.019(3) -0.013(3) 0.005(3)
C17 0.016(2) 0.024(3) 0.006(2) -0.0011(18) -0.0003(18) -0.0074(19)
C18 0.016(2) 0.028(3) 0.009(2) -0.003(2) 0.0000(19) -0.002(2)
C19 0.012(2) 0.040(3) 0.010(2) -0.004(2) -0.0005(19) -0.010(2)
C20 0.025(3) 0.036(3) 0.011(2) -0.006(2) -0.001(2) -0.017(2)
C21 0.025(3) 0.024(3) 0.014(2) -0.007(2) -0.002(2) -0.007(2)
C22 0.015(2) 0.025(3) 0.009(2) -0.0036(19) -0.0019(18) -0.006(2)
C23 0.013(2) 0.021(2) 0.018(2) -0.0063(19) -0.0089(19) -0.0007(19)
C24 0.017(2) 0.027(3) 0.016(2) -0.010(2) -0.004(2) 0.000(2)
C25 0.023(3) 0.028(3) 0.016(2) -0.001(2) -0.007(2) -0.001(2)
C26 0.019(3) 0.015(2) 0.033(3) -0.003(2) -0.012(2) -0.003(2)
C27 0.015(2) 0.026(3) 0.025(3) -0.015(2) -0.006(2) -0.001(2)
C28 0.013(2) 0.023(3) 0.018(2) -0.006(2) -0.0042(19) -0.0027(19)
C29 0.022(3) 0.013(2) 0.015(2) -0.0058(18) -0.009(2) -0.0022(19)
C30 0.017(2) 0.019(2) 0.019(2) -0.0058(19) -0.008(2) -0.0062(19)
C31 0.019(3) 0.023(3) 0.018(2) -0.011(2) 0.001(2) -0.008(2)
C32 0.034(3) 0.016(2) 0.014(2) -0.0039(19) -0.007(2) -0.012(2)
C33 0.028(3) 0.014(2) 0.017(2) -0.0041(19) -0.012(2) -0.001(2)
C34 0.019(2) 0.018(2) 0.016(2) -0.0116(19) -0.0048(19) -0.0015(19)
C35 0.014(2) 0.013(2) 0.013(2) -0.0010(18) -0.0059(18) -0.0007(18)
C36 0.018(2) 0.021(3) 0.014(2) -0.0014(19) -0.0061(19) -0.005(2)
C37 0.023(3) 0.018(2) 0.011(2) 0.0015(19) -0.002(2) 0.000(2)
C38 0.011(2) 0.023(3) 0.018(2) 0.005(2) -0.0041(19) -0.0030(19)
C39 0.021(3) 0.019(3) 0.022(3) 0.002(2) -0.013(2) -0.006(2)
C40 0.021(3) 0.015(2) 0.015(2) -0.0014(19) -0.008(2) -0.0002(19)

loop_
_atom_type_symbol
_atom_type_description
_atom_type_scat_dispersion_real
_atom_type_scat_dispersion_imag
_atom_type_scat_source
C C 0.0033 0.0016 'International Tables Vol C Tables 4.2.6.8 and 6.1.1.4'
H H 0.0000 0.0000 'International Tables Vol C Tables 4.2.6.8 and 6.1.1.4'
B B 0.0013 0.0007 'International Tables Vol C Tables 4.2.6.8 and 6.1.1.4'
F F 0.0171 0.0103 'International Tables Vol C Tables 4.2.6.8 and 6.1.1.4'
Lu Lu -0.4720 5.8584 'International Tables Vol C Tables 4.2.6.8 and 6.1.1.4'
N N 0.0061 0.0033 'International Tables Vol C Tables 4.2.6.8 and 6.1.1.4'
Si Si 0.0817 0.0704 'International Tables Vol C Tables 4.2.6.8 and 6.1.1.4'

loop_
_geom_angle_atom_site_label_1
_geom_angle_atom_site_label_2
_geom_angle_atom_site_label_3
_geom_angle
C16 Si1 C14 109.7(3)
C16 Si1 C15 105.8(2)
C14 Si1 C15 107.5(2)
C16 Si1 C13 110.9(2)
C14 Si1 C13 108.0(2)
C15 Si1 C13 114.8(2)
C2 N1 C7 109.2(4)
C2 N1 C1 113.9(4)
C7 N1 C1 112.3(4)
C2 N1 Lu1 133.4(3)
C7 N1 Lu1 112.0(3)
C1 N1 Lu1 68.4(2)
C3 N2 C4 110.5(4)
C3 N2 C9 109.1(4)
C4 N2 C9 110.4(4)
C3 N2 Lu1 112.7(3)
C4 N2 Lu1 105.3(3)
C9 N2 Lu1 108.8(3)
C6 N3 C11 109.9(4)
C6 N3 C5 109.0(4)
C11 N3 C5 108.9(4)
C6 N3 Lu1 114.7(3)
C11 N3 Lu1 108.9(3)
C5 N3 Lu1 105.2(3)
C12 N4 C8 110.4(4)
C12 N4 C10 111.4(4)
C8 N4 C10 111.4(4)
C12 N4 Lu1 108.8(3)
C8 N4 Lu1 101.6(3)
C10 N4 Lu1 112.8(3)
C1 Lu1 C13 115.77(19)
C1 Lu1 N1 37.63(14)
C13 Lu1 N1 130.30(16)
C1 Lu1 N3 104.08(17)
C13 Lu1 N3 93.57(16)
N1 Lu1 N3 127.98(13)
C1 Lu1 N2 125.22(15)
C13 Lu1 N2 93.40(15)
N1 Lu1 N2 87.91(13)
N3 Lu1 N2 120.04(14)
C1 Lu1 N4 92.19(16)
C13 Lu1 N4 151.62(16)
N1 Lu1 N4 74.98(13)
N3 Lu1 N4 73.83(13)
N2 Lu1 N4 72.56(13)
C23 B1 C35 101.2(3)
C23 B1 C17 115.2(4)
C35 B1 C17 112.7(4)
C23 B1 C29 112.8(4)
C35 B1 C29 114.2(3)
C17 B1 C29 101.3(3)
N1 C1 Lu1 74.0(3)
N1 C1 H1A 101(3)
Lu1 C1 H1A 111(3)
N1 C1 H1B 115(3)
Lu1 C1 H1B 133(3)
H1A C1 H1B 111(4)
N1 C2 H2A 109.5
N1 C2 H2B 109.5
H2A C2 H2B 109.5
N1 C2 H2C 109.5
H2A C2 H2C 109.5
H2B C2 H2C 109.5
N2 C3 H3A 109.5
N2 C3 H3B 109.5
H3A C3 H3B 109.5
N2 C3 H3C 109.5
H3A C3 H3C 109.5
H3B C3 H3C 109.5
N2 C4 H4A 109.5
N2 C4 H4B 109.5
H4A C4 H4B 109.5
N2 C4 H4C 109.5
H4A C4 H4C 109.5
H4B C4 H4C 109.5
N3 C5 H5A 109.5
N3 C5 H5B 109.5
H5A C5 H5B 109.5
N3 C5 H5C 109.5
H5A C5 H5C 109.5
H5B C5 H5C 109.5
N3 C6 H6A 109.5
N3 C6 H6B 109.5
H6A C6 H6B 109.5
N3 C6 H6C 109.5
H6A C6 H6C 109.5
H6B C6 H6C 109.5
N1 C7 C8 113.9(4)
N1 C7 H7A 108.8
C8 C7 H7A 108.8
N1 C7 H7B 108.8
C8 C7 H7B 108.8
H7A C7 H7B 107.7
N4 C8 C7 114.5(4)
N4 C8 H8A 108.6
C7 C8 H8A 108.6
N4 C8 H8B 108.6
C7 C8 H8B 108.6
H8A C8 H8B 107.6
N2 C9 C10 113.0(4)
N2 C9 H9A 109.0
C10 C9 H9A 109.0
N2 C9 H9B 109.0
C10 C9 H9B 109.0
H9A C9 H9B 107.8
N4 C10 C9 113.1(4)
N4 C10 H10A 109.0
C9 C10 H10A 109.0
N4 C10 H10B 109.0
C9 C10 H10B 109.0
H10A C10 H10B 107.8
N3 C11 C12 111.2(4)
N3 C11 H11A 109.4
C12 C11 H11A 109.4
N3 C11 H11B 109.4
C12 C11 H11B 109.4
H11A C11 H11B 108.0
N4 C12 C11 112.6(4)
N4 C12 H12A 109.1
C11 C12 H12A 109.1
N4 C12 H12B 109.1
C11 C12 H12B 109.1
H12A C12 H12B 107.8
Si1 C13 Lu1 116.7(2)
Si1 C13 H13A 108.1
Lu1 C13 H13A 108.1
Si1 C13 H13B 108.1
Lu1 C13 H13B 108.1
H13A C13 H13B 107.3
Si1 C14 H14A 109.5
Si1 C14 H14B 109.5
H14A C14 H14B 109.5
Si1 C14 H14C 109.5
H14A C14 H14C 109.5
H14B C14 H14C 109.5
Si1 C15 H15A 109.5
Si1 C15 H15B 109.5
H15A C15 H15B 109.5
Si1 C15 H15C 109.5
H15A C15 H15C 109.5
H15B C15 H15C 109.5
Si1 C16 H16A 109.5
Si1 C16 H16B 109.5
H16A C16 H16B 109.5
Si1 C16 H16C 109.5
H16A C16 H16C 109.5
H16B C16 H16C 109.5
C18 C17 C22 113.7(4)
C18 C17 B1 128.0(4)
C22 C17 B1 118.1(4)
F1 C18 C17 121.1(4)
F1 C18 C19 116.6(4)
C17 C18 C19 122.3(5)
F2 C19 C20 120.0(4)
F2 C19 C18 119.5(5)
C20 C19 C18 120.5(4)
F3 C20 C19 120.2(4)
F3 C20 C21 119.9(5)
C19 C20 C21 119.9(4)
F4 C21 C20 120.2(4)
F4 C21 C22 121.7(4)
C20 C21 C22 118.1(5)
F5 C22 C21 115.6(4)
F5 C22 C17 118.9(4)
C21 C22 C17 125.4(4)
C28 C23 C24 112.4(4)
C28 C23 B1 127.4(4)
C24 C23 B1 119.6(4)
F6 C24 C25 116.3(4)
F6 C24 C23 118.7(4)
C25 C24 C23 124.9(4)
F7 C25 C26 119.9(4)
F7 C25 C24 120.3(4)
C26 C25 C24 119.8(4)
F8 C26 C25 121.3(4)
F8 C26 C27 120.4(4)
C25 C26 C27 118.3(4)
F9 C27 C28 120.6(4)
F9 C27 C26 119.6(4)
C28 C27 C26 119.7(4)
F10 C28 C27 114.1(4)
F10 C28 C23 121.0(4)
C27 C28 C23 124.8(4)
C34 C29 C30 113.5(4)
C34 C29 B1 127.1(4)
C30 C29 B1 119.1(4)
F11 C30 C31 116.4(4)
F11 C30 C29 118.9(4)
C31 C30 C29 124.6(4)
F12 C31 C32 120.0(4)
F12 C31 C30 120.5(4)
C32 C31 C30 119.4(4)
F13 C32 C31 120.6(4)
F13 C32 C33 120.3(4)
C31 C32 C33 119.2(4)
F14 C33 C32 120.5(4)
F14 C33 C34 119.7(4)
C32 C33 C34 119.8(4)
F15 C34 C29 121.3(4)
F15 C34 C33 115.2(4)
C29 C34 C33 123.5(4)
C36 C35 C40 112.8(4)
C36 C35 B1 127.7(4)
C40 C35 B1 119.1(4)
F16 C36 C37 114.6(4)
F16 C36 C35 120.5(4)
C37 C36 C35 124.8(4)
F17 C37 C36 120.6(4)
F17 C37 C38 119.6(4)
C36 C37 C38 119.8(4)
F18 C38 C39 121.2(4)
F18 C38 C37 120.0(4)
C39 C38 C37 118.8(4)
F19 C39 C38 119.8(4)
F19 C39 C40 120.3(4)
C38 C39 C40 119.8(4)
F20 C40 C39 116.6(4)
F20 C40 C35 119.4(4)
C39 C40 C35 124.0(4)

loop_
_geom_bond_atom_site_label_1
_geom_bond_atom_site_label_2
_geom_bond_distance
Si1 C16 1.855(5)
Si1 C14 1.859(5)
Si1 C15 1.863(5)
Si1 C13 1.870(5)
N1 C2 1.459(6)
N1 C7 1.463(6)
N1 C1 1.509(6)
N1 Lu1 2.376(4)
N2 C3 1.461(6)
N2 C4 1.469(6)
N2 C9 1.486(6)
N2 Lu1 2.420(4)
N3 C6 1.476(6)
N3 C11 1.485(6)
N3 C5 1.486(6)
N3 Lu1 2.405(4)
N4 C12 1.478(6)
N4 C8 1.481(6)
N4 C10 1.483(5)
N4 Lu1 2.464(4)
Lu1 C1 2.298(5)
Lu1 C13 2.347(5)
F1 C18 1.335(5)
F2 C19 1.350(5)
F3 C20 1.354(5)
F4 C21 1.341(5)
F5 C22 1.355(5)
F6 C24 1.358(5)
F7 C25 1.351(5)
F8 C26 1.338(5)
F9 C27 1.342(5)
F10 C28 1.359(5)
F11 C30 1.353(5)
F12 C31 1.346(5)
F13 C32 1.339(5)
F14 C33 1.342(5)
F15 C34 1.355(5)
F16 C36 1.359(5)
F17 C37 1.342(5)
F18 C38 1.342(5)
F19 C39 1.347(5)
F20 C40 1.349(5)
B1 C23 1.650(7)
B1 C35 1.654(6)
B1 C17 1.661(6)
B1 C29 1.664(6)
C1 H1A 1.02(5)
C1 H1B 0.95(5)
C2 H2A 0.9800
C2 H2B 0.9800
C2 H2C 0.9800
C3 H3A 0.9800
C3 H3B 0.9800
C3 H3C 0.9800
C4 H4A 0.9800
C4 H4B 0.9800
C4 H4C 0.9800
C5 H5A 0.9800
C5 H5B 0.9800
C5 H5C 0.9800
C6 H6A 0.9800
C6 H6B 0.9800
C6 H6C 0.9800
C7 C8 1.512(7)
C7 H7A 0.9900
C7 H7B 0.9900
C8 H8A 0.9900
C8 H8B 0.9900
C9 C10 1.515(7)
C9 H9A 0.9900
C9 H9B 0.9900
C10 H10A 0.9900
C10 H10B 0.9900
C11 C12 1.499(6)
C11 H11A 0.9900
C11 H11B 0.9900
C12 H12A 0.9900
C12 H12B 0.9900
C13 H13A 0.9900
C13 H13B 0.9900
C14 H14A 0.9800
C14 H14B 0.9800
C14 H14C 0.9800
C15 H15A 0.9800
C15 H15B 0.9800
C15 H15C 0.9800
C16 H16A 0.9800
C16 H16B 0.9800
C16 H16C 0.9800
C17 C18 1.387(6)
C17 C22 1.395(6)
C18 C19 1.402(6)
C19 C20 1.358(7)
C20 C21 1.373(7)
C21 C22 1.376(6)
C23 C28 1.389(6)
C23 C24 1.390(6)
C24 C25 1.376(7)
C25 C26 1.371(7)
C26 C27 1.380(6)
C27 C28 1.375(6)
C29 C34 1.386(6)
C29 C30 1.390(6)
C30 C31 1.379(6)
C31 C32 1.367(6)
C32 C33 1.370(6)
C33 C34 1.396(6)
C35 C36 1.389(6)
C35 C40 1.401(6)
C36 C37 1.373(6)
C37 C38 1.380(6)
C38 C39 1.365(7)
C39 C40 1.389(6)

loop_
_geom_torsion_atom_site_label_1
_geom_torsion_atom_site_label_2
_geom_torsion_atom_site_label_3
_geom_torsion_atom_site_label_4
_geom_torsion
C2 N1 Lu1 C1 -103.0(5)
C7 N1 Lu1 C1 106.2(4)
C2 N1 Lu1 C13 -22.6(5)
C7 N1 Lu1 C13 -173.4(3)
C1 N1 Lu1 C13 80.4(3)
C2 N1 Lu1 N3 -162.6(4)
C7 N1 Lu1 N3 46.7(3)
C1 N1 Lu1 N3 -59.5(3)
C2 N1 Lu1 N2 70.1(4)
C7 N1 Lu1 N2 -80.7(3)
C1 N1 Lu1 N2 173.1(3)
C2 N1 Lu1 N4 142.6(4)
C7 N1 Lu1 N4 -8.2(3)
C1 N1 Lu1 N4 -114.4(3)
C6 N3 Lu1 C1 167.4(3)
C11 N3 Lu1 C1 -69.0(3)
C5 N3 Lu1 C1 47.6(3)
C6 N3 Lu1 C13 49.7(3)
C11 N3 Lu1 C13 173.4(3)
C5 N3 Lu1 C13 -70.1(3)
C6 N3 Lu1 N1 -159.7(3)
C11 N3 Lu1 N1 -36.1(4)
C5 N3 Lu1 N1 80.4(3)
C6 N3 Lu1 N2 -46.3(3)
C11 N3 Lu1 N2 77.3(3)
C5 N3 Lu1 N2 -166.1(3)
C6 N3 Lu1 N4 -104.4(3)
C11 N3 Lu1 N4 19.2(3)
C5 N3 Lu1 N4 135.8(3)
C3 N2 Lu1 C1 -67.7(4)
C4 N2 Lu1 C1 171.7(3)
C9 N2 Lu1 C1 53.4(4)
C3 N2 Lu1 C13 57.4(3)
C4 N2 Lu1 C13 -63.2(3)
C9 N2 Lu1 C13 178.5(3)
C3 N2 Lu1 N1 -72.9(3)
C4 N2 Lu1 N1 166.6(3)
C9 N2 Lu1 N1 48.3(3)
C3 N2 Lu1 N3 153.5(3)
C4 N2 Lu1 N3 32.9(4)
C9 N2 Lu1 N3 -85.4(3)
C3 N2 Lu1 N4 -147.8(3)
C4 N2 Lu1 N4 91.7(3)
C9 N2 Lu1 N4 -26.7(3)
C12 N4 Lu1 C1 113.0(3)
C8 N4 Lu1 C1 -3.5(3)
C10 N4 Lu1 C1 -122.9(3)
C12 N4 Lu1 C13 -57.5(5)
C8 N4 Lu1 C13 -173.9(3)
C10 N4 Lu1 C13 66.7(4)
C12 N4 Lu1 N1 146.8(3)
C8 N4 Lu1 N1 30.3(3)
C10 N4 Lu1 N1 -89.1(3)
C12 N4 Lu1 N3 8.9(3)
C8 N4 Lu1 N3 -107.6(3)
C10 N4 Lu1 N3 133.1(3)
C12 N4 Lu1 N2 -120.7(3)
C8 N4 Lu1 N2 122.8(3)
C10 N4 Lu1 N2 3.5(3)
C2 N1 C1 Lu1 129.3(4)
C7 N1 C1 Lu1 -105.9(3)
C13 Lu1 C1 N1 -123.4(3)
N3 Lu1 C1 N1 135.5(2)
N2 Lu1 C1 N1 -8.4(3)
N4 Lu1 C1 N1 61.7(3)
C2 N1 C7 C8 -174.4(4)
C1 N1 C7 C8 58.3(5)
Lu1 N1 C7 C8 -16.4(5)
C12 N4 C8 C7 -167.1(4)
C10 N4 C8 C7 68.5(5)
Lu1 N4 C8 C7 -51.9(4)
N1 C7 C8 N4 49.9(6)
C3 N2 C9 C10 171.8(4)
C4 N2 C9 C10 -66.6(5)
Lu1 N2 C9 C10 48.5(5)
C12 N4 C10 C9 143.1(4)
C8 N4 C10 C9 -93.1(5)
Lu1 N4 C10 C9 20.4(5)
N2 C9 C10 N4 -47.1(6)
C6 N3 C11 C12 80.3(5)
C5 N3 C11 C12 -160.3(4)
Lu1 N3 C11 C12 -46.2(5)
C8 N4 C12 C11 73.8(5)
C10 N4 C12 C11 -161.9(4)
Lu1 N4 C12 C11 -36.9(5)
N3 C11 C12 N4 57.9(6)
C16 Si1 C13 Lu1 -64.8(3)
C14 Si1 C13 Lu1 55.5(3)
C15 Si1 C13 Lu1 175.4(2)
C1 Lu1 C13 Si1 10.3(3)
N1 Lu1 C13 Si1 -31.7(3)
N3 Lu1 C13 Si1 117.8(3)
N2 Lu1 C13 Si1 -121.8(3)
N4 Lu1 C13 Si1 179.62(18)
C23 B1 C17 C18 12.6(6)
C35 B1 C17 C18 128.0(4)
C29 B1 C17 C18 -109.4(5)
C23 B1 C17 C22 -172.7(4)
C35 B1 C17 C22 -57.3(5)
C29 B1 C17 C22 65.2(5)
C22 C17 C18 F1 -179.3(4)
B1 C17 C18 F1 -4.5(7)
C22 C17 C18 C19 1.3(6)
B1 C17 C18 C19 176.2(4)
F1 C18 C19 F2 1.3(6)
C17 C18 C19 F2 -179.4(4)
F1 C18 C19 C20 -179.9(4)
C17 C18 C19 C20 -0.5(7)
F2 C19 C20 F3 -2.0(6)
C18 C19 C20 F3 179.1(4)
F2 C19 C20 C21 178.9(4)
C18 C19 C20 C21 0.1(7)
F3 C20 C21 F4 1.3(6)
C19 C20 C21 F4 -179.7(4)
F3 C20 C21 C22 -179.6(4)
C19 C20 C21 C22 -0.5(7)
F4 C21 C22 F5 -0.7(6)
C20 C21 C22 F5 -179.8(4)
F4 C21 C22 C17 -179.3(4)
C20 C21 C22 C17 1.6(7)
C18 C17 C22 F5 179.5(4)
B1 C17 C22 F5 4.1(6)
C18 C17 C22 C21 -1.9(6)
B1 C17 C22 C21 -177.3(4)
C35 B1 C23 C28 106.2(5)
C17 B1 C23 C28 -131.9(4)
C29 B1 C23 C28 -16.3(6)
C35 B1 C23 C24 -63.8(5)
C17 B1 C23 C24 58.1(5)
C29 B1 C23 C24 173.7(4)
C28 C23 C24 F6 -178.0(4)
B1 C23 C24 F6 -6.6(6)
C28 C23 C24 C25 -1.1(7)
B1 C23 C24 C25 170.4(4)
F6 C24 C25 F7 -1.6(7)
C23 C24 C25 F7 -178.6(4)
F6 C24 C25 C26 178.1(4)
C23 C24 C25 C26 1.0(8)
F7 C25 C26 F8 1.3(7)
C24 C25 C26 F8 -178.3(4)
F7 C25 C26 C27 -179.7(4)
C24 C25 C26 C27 0.6(7)
F8 C26 C27 F9 -0.4(7)
C25 C26 C27 F9 -179.3(4)
F8 C26 C27 C28 176.9(4)
C25 C26 C27 C28 -2.1(7)
F9 C27 C28 F10 1.1(6)
C26 C27 C28 F10 -176.2(4)
F9 C27 C28 C23 179.3(4)
C26 C27 C28 C23 2.1(7)
C24 C23 C28 F10 177.6(4)
B1 C23 C28 F10 7.0(7)
C24 C23 C28 C27 -0.5(6)
B1 C23 C28 C27 -171.1(4)
C23 B1 C29 C34 129.3(5)
C35 B1 C29 C34 14.5(6)
C17 B1 C29 C34 -107.0(5)
C23 B1 C29 C30 -57.8(5)
C35 B1 C29 C30 -172.6(4)
C17 B1 C29 C30 65.9(5)
C34 C29 C30 F11 178.9(4)
B1 C29 C30 F11 5.0(6)
C34 C29 C30 C31 -3.8(6)
B1 C29 C30 C31 -177.7(4)
F11 C30 C31 F12 -0.5(6)
C29 C30 C31 F12 -177.9(4)
F11 C30 C31 C32 -179.9(4)
C29 C30 C31 C32 2.7(7)
F12 C31 C32 F13 1.1(6)
C30 C31 C32 F13 -179.5(4)
F12 C31 C32 C33 -179.6(4)
C30 C31 C32 C33 -0.1(7)
F13 C32 C33 F14 -3.2(7)
C31 C32 C33 F14 177.4(4)
F13 C32 C33 C34 178.5(4)
C31 C32 C33 C34 -0.9(7)
C30 C29 C34 F15 -176.3(4)
B1 C29 C34 F15 -3.0(7)
C30 C29 C34 C33 2.7(6)
B1 C29 C34 C33 176.0(4)
F14 C33 C34 F15 0.2(6)
C32 C33 C34 F15 178.5(4)
F14 C33 C34 C29 -178.8(4)
C32 C33 C34 C29 -0.5(7)
C23 B1 C35 C36 108.1(5)
C17 B1 C35 C36 -15.5(6)
C29 B1 C35 C36 -130.5(4)
C23 B1 C35 C40 -63.8(4)
C17 B1 C35 C40 172.5(4)
C29 B1 C35 C40 57.6(5)
C40 C35 C36 F16 178.4(4)
B1 C35 C36 F16 6.1(7)
C40 C35 C36 C37 -2.3(6)
B1 C35 C36 C37 -174.7(4)
F16 C36 C37 F17 1.7(6)
C35 C36 C37 F17 -177.5(4)
F16 C36 C37 C38 -179.1(4)
C35 C36 C37 C38 1.7(7)
F17 C37 C38 F18 -1.4(6)
C36 C37 C38 F18 179.4(4)
F17 C37 C38 C39 179.4(4)
C36 C37 C38 C39 0.2(7)
F18 C38 C39 F19 -1.7(7)
C37 C38 C39 F19 177.5(4)
F18 C38 C39 C40 179.7(4)
C37 C38 C39 C40 -1.2(7)
F19 C39 C40 F20 0.9(6)
C38 C39 C40 F20 179.5(4)
F19 C39 C40 C35 -178.3(4)
C38 C39 C40 C35 0.3(7)
C36 C35 C40 F20 -177.8(4)
B1 C35 C40 F20 -4.7(6)
C36 C35 C40 C39 1.3(6)
B1 C35 C40 C39 174.4(4)
